data_4028097
loop_
_publ_author_name
'Manuel Schaffroth'
'Benjamin D. Lindner'
'Vladislav Vasilenko'
'Frank Rominger'
'U. H. F. Bunz'

_publ_section_title
;
 Alkynylated Diazadioxaacenes: Syntheses and Properties
;
_journal_name_full 'Journal of Organic Chemistry'
_journal_page_first 3142
_journal_page_last 3150
_journal_paper_doi 10.1021/jo400092r
_journal_volume 78
_journal_year 2013
_chemical_formula_sum 'C36 H48 N2 O2 Si2'
_chemical_formula_weight 596.94
_chemical_name_systematic
; 
 ? 
;
_space_group_IT_number 2
_symmetry_cell_setting triclinic
_symmetry_space_group_name_Hall '-P 1'
_symmetry_space_group_name_H-M 'P -1'
_atom_sites_solution_hydrogens geom
_atom_sites_solution_primary direct
_atom_sites_solution_secondary difmap
_audit_creation_method SHELXL-97
_cell_angle_alpha 88.317(3)
_cell_angle_beta 80.352(3)
_cell_angle_gamma 72.342(3)
_cell_formula_units_Z 2
_cell_length_a 8.0198(8)
_cell_length_b 12.5842(13)
_cell_length_c 18.2924(19)
_cell_measurement_reflns_used 2300
_cell_measurement_temperature 200(2)
_cell_measurement_theta_max 23.89
_cell_measurement_theta_min 2.26
_cell_volume 1733.8(3)
_computing_cell_refinement 'Bruker SAINT'
_computing_data_collection 'Bruker APEX2'
_computing_data_reduction 'Bruker SAINT'
_computing_molecular_graphics 'Bruker SHELXTL'
_computing_publication_material 'Bruker SHELXTL'
_computing_structure_refinement 'SHELXL-97 (Sheldrick, 2008)'
_computing_structure_solution 'SHELXS-97 (Sheldrick, 2008)'
_diffrn_ambient_temperature 200(2)
_diffrn_measured_fraction_theta_full 0.985
_diffrn_measured_fraction_theta_max 0.985
_diffrn_measurement_device_type 'Bruker APEX'
_diffrn_measurement_method '\f and \w scans'
_diffrn_radiation_monochromator graphite
_diffrn_radiation_source 'fine-focus sealed tube'
_diffrn_radiation_type MoK\a
_diffrn_radiation_wavelength 0.71073
_diffrn_reflns_av_R_equivalents 0.0566
_diffrn_reflns_av_sigmaI/netI 0.0785
_diffrn_reflns_limit_h_max 9
_diffrn_reflns_limit_h_min -9
_diffrn_reflns_limit_k_max 14
_diffrn_reflns_limit_k_min -14
_diffrn_reflns_limit_l_max 20
_diffrn_reflns_limit_l_min -20
_diffrn_reflns_number 13252
_diffrn_reflns_theta_full 24.22
_diffrn_reflns_theta_max 24.22
_diffrn_reflns_theta_min 2.02
_exptl_absorpt_coefficient_mu 0.135
_exptl_absorpt_correction_T_max 0.9906
_exptl_absorpt_correction_T_min 0.9594
_exptl_absorpt_correction_type multi-scan
_exptl_crystal_colour colourless
_exptl_crystal_density_diffrn 1.143
_exptl_crystal_description needle
_exptl_crystal_F_000 644
_exptl_crystal_size_max 0.31
_exptl_crystal_size_mid 0.08
_exptl_crystal_size_min 0.07
_refine_diff_density_max 0.364
_refine_diff_density_min -0.344
_refine_diff_density_rms 0.047
_refine_ls_extinction_method none
_refine_ls_goodness_of_fit_ref 1.028
_refine_ls_hydrogen_treatment constr
_refine_ls_matrix_type full
_refine_ls_number_parameters 379
_refine_ls_number_reflns 5507
_refine_ls_number_restraints 0
_refine_ls_restrained_S_all 1.028
_refine_ls_R_factor_all 0.1061
_refine_ls_R_factor_gt 0.0645
_refine_ls_shift/su_max 0.000
_refine_ls_shift/su_mean 0.000
_refine_ls_structure_factor_coef Fsqd
_refine_ls_weighting_details 'calc w=1/[\s^2^(Fo^2^)+(0.0575P)^2^+0.8812P] where P=(Fo^2^+2Fc^2^)/3'
_refine_ls_weighting_scheme calc
_refine_ls_wR_factor_gt 0.1406
_refine_ls_wR_factor_ref 0.1656
_reflns_number_gt 3576
_reflns_number_total 5507
_reflns_threshold_expression >2sigma(I)
_cod_data_source_file jo400092r_si_002.cif
_cod_data_source_block mas6
_cod_database_code 4028097

loop_
_symmetry_equiv_pos_as_xyz
'x, y, z'
'-x, -y, -z'

loop_
_atom_site_label
_atom_site_type_symbol
_atom_site_fract_x
_atom_site_fract_y
_atom_site_fract_z
_atom_site_U_iso_or_equiv
_atom_site_adp_type
_atom_site_occupancy
_atom_site_symmetry_multiplicity
_atom_site_calc_flag
_atom_site_refinement_flags
Si1 Si 0.47456(14) 0.25799(9) 0.72752(5) 0.0426(3) Uani 1 1 d .
Si2 Si 1.20259(15) 0.26814(9) 0.12212(5) 0.0458(3) Uani 1 1 d .
C1 C 0.5994(4) 0.2473(3) 0.56081(19) 0.0363(8) Uani 1 1 d .
C2 C 0.5434(5) 0.2470(3) 0.62607(19) 0.0414(9) Uani 1 1 d .
C3 C 0.9605(5) 0.2624(3) 0.26772(19) 0.0407(9) Uani 1 1 d .
C4 C 1.0487(5) 0.2658(3) 0.20849(19) 0.0444(9) Uani 1 1 d .
C11 C 0.6787(4) 0.2520(3) 0.48446(17) 0.0336(8) Uani 1 1 d .
C12 C 0.7369(4) 0.3426(3) 0.46177(17) 0.0322(8) Uani 1 1 d .
O13 O 0.7016(3) 0.42871(19) 0.51340(12) 0.0394(6) Uani 1 1 d .
C14 C 0.7609(4) 0.5168(3) 0.49090(18) 0.0355(8) Uani 1 1 d .
N15 N 0.7238(4) 0.5973(2) 0.53901(15) 0.0393(7) Uani 1 1 d .
C16 C 0.7843(5) 0.6863(3) 0.5169(2) 0.0392(9) Uani 1 1 d .
C17 C 0.7484(5) 0.7781(3) 0.5660(2) 0.0501(10) Uani 1 1 d .
H17 H 0.6823 0.7785 0.6143 0.060 Uiso 1 1 calc R
C18 C 0.8090(5) 0.8663(3) 0.5440(2) 0.0545(11) Uani 1 1 d .
H18 H 0.7841 0.9280 0.5772 0.065 Uiso 1 1 calc R
C19 C 0.9072(5) 0.8673(3) 0.4734(2) 0.0538(11) Uani 1 1 d .
H19 H 0.9481 0.9293 0.4589 0.065 Uiso 1 1 calc R
C20 C 0.9445(5) 0.7787(3) 0.4251(2) 0.0475(10) Uani 1 1 d .
H20 H 1.0131 0.7792 0.3775 0.057 Uiso 1 1 calc R
C21 C 0.8823(5) 0.6880(3) 0.44532(19) 0.0395(9) Uani 1 1 d .
N22 N 0.9185(4) 0.6007(2) 0.39525(15) 0.0386(7) Uani 1 1 d .
C23 C 0.8585(5) 0.5202(3) 0.41831(18) 0.0356(8) Uani 1 1 d .
O24 O 0.8940(3) 0.43305(19) 0.36837(12) 0.0401(6) Uani 1 1 d .
C25 C 0.8279(4) 0.3460(3) 0.39112(17) 0.0334(8) Uani 1 1 d .
C26 C 0.8598(4) 0.2587(3) 0.34030(17) 0.0358(8) Uani 1 1 d .
C27 C 0.7967(5) 0.1696(3) 0.36211(18) 0.0393(9) Uani 1 1 d .
H27 H 0.8154 0.1104 0.3277 0.047 Uiso 1 1 calc R
C28 C 0.7073(5) 0.1655(3) 0.43301(18) 0.0387(9) Uani 1 1 d .
H28 H 0.6649 0.1038 0.4469 0.046 Uiso 1 1 calc R
C31 C 0.3798(5) 0.4113(3) 0.7489(2) 0.0511(10) Uani 1 1 d .
H31 H 0.2626 0.4359 0.7314 0.061 Uiso 1 1 calc R
C32 C 0.3434(7) 0.4458(4) 0.8311(2) 0.0784(15) Uani 1 1 d .
H32A H 0.2687 0.4048 0.8593 0.118 Uiso 1 1 calc R
H32B H 0.2822 0.5261 0.8368 0.118 Uiso 1 1 calc R
H32C H 0.4560 0.4287 0.8498 0.118 Uiso 1 1 calc R
C33 C 0.4939(6) 0.4780(3) 0.7051(2) 0.0664(13) Uani 1 1 d .
H33A H 0.5159 0.4575 0.6523 0.100 Uiso 1 1 calc R
H33B H 0.6073 0.4610 0.7232 0.100 Uiso 1 1 calc R
H33C H 0.4312 0.5579 0.7119 0.100 Uiso 1 1 calc R
C34 C 0.6847(6) 0.1938(4) 0.7672(2) 0.0568(11) Uani 1 1 d .
H34 H 0.7597 0.2443 0.7533 0.068 Uiso 1 1 calc R
C35 C 0.7950(6) 0.0790(4) 0.7325(2) 0.0689(13) Uani 1 1 d .
H35A H 0.8112 0.0834 0.6783 0.103 Uiso 1 1 calc R
H35B H 0.7330 0.0240 0.7485 0.103 Uiso 1 1 calc R
H35C H 0.9112 0.0564 0.7484 0.103 Uiso 1 1 calc R
C36 C 0.6589(8) 0.1886(5) 0.8522(3) 0.105(2) Uani 1 1 d .
H36A H 0.5893 0.2622 0.8737 0.158 Uiso 1 1 calc R
H36B H 0.7750 0.1659 0.8683 0.158 Uiso 1 1 calc R
H36C H 0.5960 0.1342 0.8688 0.158 Uiso 1 1 calc R
C37 C 0.2990(7) 0.1862(4) 0.7495(2) 0.0768(15) Uani 1 1 d .
H37 H 0.2023 0.2328 0.7236 0.092 Uiso 1 1 calc R
C38 C 0.3494(7) 0.0730(4) 0.7104(3) 0.0896(17) Uani 1 1 d .
H38A H 0.4050 0.0781 0.6590 0.134 Uiso 1 1 calc R
H38B H 0.2426 0.0504 0.7109 0.134 Uiso 1 1 calc R
H38C H 0.4331 0.0177 0.7362 0.134 Uiso 1 1 calc R
C39 C 0.2092(10) 0.1893(6) 0.8261(4) 0.155(3) Uani 1 1 d .
H39A H 0.1776 0.2651 0.8469 0.232 Uiso 1 1 calc R
H39B H 0.2884 0.1374 0.8554 0.232 Uiso 1 1 calc R
H39C H 0.1013 0.1676 0.8273 0.232 Uiso 1 1 calc R
C41 C 1.1908(7) 0.4179(4) 0.1048(3) 0.0712(14) Uani 1 1 d .
H41 H 1.0788 0.4499 0.0840 0.085 Uiso 1 1 calc R
C42 C 1.3378(7) 0.4298(4) 0.0427(3) 0.0880(17) Uani 1 1 d .
H42A H 1.3443 0.3825 0.0000 0.132 Uiso 1 1 calc R
H42B H 1.4518 0.4066 0.0606 0.132 Uiso 1 1 calc R
H42C H 1.3114 0.5077 0.0277 0.132 Uiso 1 1 calc R
C43 C 1.1681(8) 0.4895(4) 0.1711(3) 0.0947(18) Uani 1 1 d .
H43A H 1.0704 0.4801 0.2082 0.142 Uiso 1 1 calc R
H43B H 1.1411 0.5677 0.1568 0.142 Uiso 1 1 calc R
H43C H 1.2779 0.4677 0.1922 0.142 Uiso 1 1 calc R
C44 C 1.1253(6) 0.2111(4) 0.0450(2) 0.0597(12) Uani 1 1 d .
H44 H 1.2190 0.2025 0.0001 0.072 Uiso 1 1 calc R
C45 C 1.1064(7) 0.0962(4) 0.0626(3) 0.0889(17) Uani 1 1 d .
H45A H 1.2182 0.0469 0.0748 0.133 Uiso 1 1 calc R
H45B H 1.0777 0.0655 0.0194 0.133 Uiso 1 1 calc R
H45C H 1.0112 0.1022 0.1050 0.133 Uiso 1 1 calc R
C46 C 0.9517(7) 0.2882(5) 0.0246(3) 0.0884(17) Uani 1 1 d .
H46A H 0.9657 0.3616 0.0118 0.133 Uiso 1 1 calc R
H46B H 0.8557 0.2963 0.0669 0.133 Uiso 1 1 calc R
H46C H 0.9228 0.2561 -0.0180 0.133 Uiso 1 1 calc R
C47 C 1.4240(5) 0.1725(4) 0.1377(2) 0.0568(11) Uani 1 1 d .
H47 H 1.3997 0.1043 0.1604 0.068 Uiso 1 1 calc R
C48 C 1.5061(7) 0.2198(5) 0.1949(3) 0.0838(16) Uani 1 1 d .
H48A H 1.4178 0.2445 0.2399 0.126 Uiso 1 1 calc R
H48B H 1.5429 0.2832 0.1738 0.126 Uiso 1 1 calc R
H48C H 1.6095 0.1617 0.2074 0.126 Uiso 1 1 calc R
C49 C 1.5596(6) 0.1313(4) 0.0675(3) 0.0818(15) Uani 1 1 d .
H49A H 1.5058 0.1006 0.0322 0.123 Uiso 1 1 calc R
H49B H 1.6629 0.0733 0.0801 0.123 Uiso 1 1 calc R
H49C H 1.5972 0.1937 0.0449 0.123 Uiso 1 1 calc R

loop_
_atom_site_aniso_label
_atom_site_aniso_U_11
_atom_site_aniso_U_22
_atom_site_aniso_U_33
_atom_site_aniso_U_23
_atom_site_aniso_U_13
_atom_site_aniso_U_12
Si1 0.0486(7) 0.0515(7) 0.0263(5) 0.0001(5) 0.0009(4) -0.0169(5)
Si2 0.0546(7) 0.0537(7) 0.0285(6) -0.0041(5) 0.0053(5) -0.0216(6)
C1 0.033(2) 0.037(2) 0.037(2) 0.0011(16) -0.0050(16) -0.0086(16)
C2 0.045(2) 0.042(2) 0.035(2) -0.0009(17) -0.0008(17) -0.0130(18)
C3 0.049(2) 0.042(2) 0.029(2) -0.0054(16) -0.0012(17) -0.0145(18)
C4 0.054(3) 0.045(2) 0.032(2) -0.0044(17) 0.0015(18) -0.0155(19)
C11 0.031(2) 0.041(2) 0.0256(18) 0.0015(15) -0.0036(14) -0.0061(16)
C12 0.035(2) 0.0327(19) 0.0269(18) -0.0017(15) -0.0044(14) -0.0085(16)
O13 0.0518(16) 0.0375(14) 0.0271(12) -0.0036(10) 0.0021(11) -0.0151(12)
C14 0.036(2) 0.036(2) 0.0321(19) 0.0003(16) -0.0073(15) -0.0058(17)
N15 0.0415(18) 0.0384(18) 0.0347(16) -0.0021(14) -0.0087(13) -0.0058(14)
C16 0.037(2) 0.038(2) 0.040(2) -0.0012(17) -0.0123(16) -0.0049(17)
C17 0.052(3) 0.048(2) 0.048(2) -0.0089(19) -0.0138(19) -0.009(2)
C18 0.055(3) 0.042(2) 0.068(3) -0.009(2) -0.021(2) -0.010(2)
C19 0.051(3) 0.040(2) 0.075(3) 0.002(2) -0.020(2) -0.016(2)
C20 0.047(2) 0.044(2) 0.055(2) 0.0051(19) -0.0149(19) -0.0152(19)
C21 0.038(2) 0.040(2) 0.041(2) 0.0004(17) -0.0108(16) -0.0093(17)
N22 0.0392(18) 0.0397(18) 0.0377(17) 0.0027(14) -0.0061(13) -0.0134(15)
C23 0.039(2) 0.039(2) 0.0277(18) -0.0022(16) -0.0085(15) -0.0083(17)
O24 0.0518(16) 0.0393(14) 0.0286(13) -0.0001(11) 0.0008(11) -0.0166(12)
C25 0.032(2) 0.037(2) 0.0268(18) 0.0013(15) -0.0038(14) -0.0055(16)
C26 0.037(2) 0.041(2) 0.0249(18) -0.0010(15) -0.0027(15) -0.0079(17)
C27 0.045(2) 0.040(2) 0.0318(19) -0.0061(16) 0.0004(16) -0.0140(18)
C28 0.043(2) 0.040(2) 0.0338(19) 0.0005(16) -0.0025(16) -0.0153(18)
C31 0.053(3) 0.058(3) 0.037(2) -0.0050(19) -0.0062(18) -0.009(2)
C32 0.097(4) 0.081(4) 0.046(3) -0.019(2) -0.002(2) -0.014(3)
C33 0.091(4) 0.048(3) 0.058(3) -0.003(2) -0.012(2) -0.017(2)
C34 0.062(3) 0.065(3) 0.034(2) -0.0003(19) -0.0081(19) -0.005(2)
C35 0.060(3) 0.069(3) 0.064(3) 0.002(2) -0.003(2) -0.005(2)
C36 0.110(5) 0.121(5) 0.048(3) -0.003(3) -0.023(3) 0.026(4)
C37 0.094(4) 0.098(4) 0.048(3) -0.005(3) 0.013(2) -0.056(3)
C38 0.102(4) 0.086(4) 0.099(4) -0.004(3) -0.008(3) -0.060(3)
C39 0.172(7) 0.199(8) 0.112(5) -0.030(5) 0.067(5) -0.129(6)
C41 0.085(4) 0.067(3) 0.065(3) 0.012(3) 0.001(3) -0.036(3)
C42 0.081(4) 0.092(4) 0.091(4) 0.041(3) 0.002(3) -0.038(3)
C43 0.111(5) 0.060(3) 0.119(5) -0.015(3) -0.001(4) -0.043(3)
C44 0.056(3) 0.085(3) 0.034(2) -0.013(2) 0.0031(19) -0.018(3)
C45 0.089(4) 0.091(4) 0.090(4) -0.038(3) -0.014(3) -0.029(3)
C46 0.076(4) 0.121(5) 0.068(3) -0.005(3) -0.021(3) -0.024(3)
C47 0.058(3) 0.067(3) 0.046(2) 0.000(2) -0.003(2) -0.022(2)
C48 0.082(4) 0.119(5) 0.061(3) 0.004(3) -0.026(3) -0.038(3)
C49 0.059(3) 0.105(4) 0.071(3) -0.014(3) 0.000(2) -0.014(3)

loop_
_atom_type_symbol
_atom_type_description
_atom_type_scat_dispersion_real
_atom_type_scat_dispersion_imag
_atom_type_scat_source
C C 0.0033 0.0016 'International Tables Vol C Tables 4.2.6.8 and 6.1.1.4'
H H 0.0000 0.0000 'International Tables Vol C Tables 4.2.6.8 and 6.1.1.4'
N N 0.0061 0.0033 'International Tables Vol C Tables 4.2.6.8 and 6.1.1.4'
O O 0.0106 0.0060 'International Tables Vol C Tables 4.2.6.8 and 6.1.1.4'
Si Si 0.0817 0.0704 'International Tables Vol C Tables 4.2.6.8 and 6.1.1.4'

loop_
_geom_angle_atom_site_label_1
_geom_angle_atom_site_label_2
_geom_angle_atom_site_label_3
_geom_angle
C2 Si1 C31 104.95(17)
C2 Si1 C37 106.29(19)
C31 Si1 C37 111.0(2)
C2 Si1 C34 105.43(17)
C31 Si1 C34 112.14(19)
C37 Si1 C34 116.0(2)
C4 Si2 C44 108.13(18)
C4 Si2 C41 107.08(19)
C44 Si2 C41 109.9(2)
C4 Si2 C47 105.37(18)
C44 Si2 C47 109.96(19)
C41 Si2 C47 116.0(2)
C2 C1 C11 174.6(4)
C1 C2 Si1 172.8(3)
C4 C3 C26 177.9(4)
C3 C4 Si2 174.5(4)
C12 C11 C28 118.5(3)
C12 C11 C1 119.1(3)
C28 C11 C1 122.3(3)
C25 C12 C11 121.1(3)
C25 C12 O13 121.7(3)
C11 C12 O13 117.2(3)
C14 O13 C12 116.8(3)
N15 C14 O13 116.1(3)
N15 C14 C23 122.0(3)
O13 C14 C23 122.0(3)
C14 N15 C16 116.4(3)
N15 C16 C21 121.1(3)
N15 C16 C17 120.0(3)
C21 C16 C17 119.0(3)
C18 C17 C16 119.9(4)
C18 C17 H17 120.1
C16 C17 H17 120.1
C17 C18 C19 121.0(4)
C17 C18 H18 119.5
C19 C18 H18 119.5
C20 C19 C18 120.0(4)
C20 C19 H19 120.0
C18 C19 H19 120.0
C19 C20 C21 120.5(4)
C19 C20 H20 119.7
C21 C20 H20 119.7
N22 C21 C20 119.6(3)
N22 C21 C16 120.9(3)
C20 C21 C16 119.6(3)
C23 N22 C21 115.7(3)
N22 C23 O24 115.8(3)
N22 C23 C14 124.0(3)
O24 C23 C14 120.2(3)
C23 O24 C25 117.2(3)
C12 C25 O24 122.1(3)
C12 C25 C26 120.4(3)
O24 C25 C26 117.5(3)
C27 C26 C25 118.6(3)
C27 C26 C3 122.1(3)
C25 C26 C3 119.3(3)
C28 C27 C26 121.1(3)
C28 C27 H27 119.4
C26 C27 H27 119.4
C27 C28 C11 120.2(3)
C27 C28 H28 119.9
C11 C28 H28 119.9
C32 C31 C33 108.9(4)
C32 C31 Si1 116.0(3)
C33 C31 Si1 112.0(3)
C32 C31 H31 106.5
C33 C31 H31 106.5
Si1 C31 H31 106.5
C31 C32 H32A 109.5
C31 C32 H32B 109.5
H32A C32 H32B 109.5
C31 C32 H32C 109.5
H32A C32 H32C 109.5
H32B C32 H32C 109.5
C31 C33 H33A 109.5
C31 C33 H33B 109.5
H33A C33 H33B 109.5
C31 C33 H33C 109.5
H33A C33 H33C 109.5
H33B C33 H33C 109.5
C36 C34 C35 110.1(4)
C36 C34 Si1 115.0(3)
C35 C34 Si1 113.4(3)
C36 C34 H34 105.8
C35 C34 H34 105.8
Si1 C34 H34 105.8
C34 C35 H35A 109.5
C34 C35 H35B 109.5
H35A C35 H35B 109.5
C34 C35 H35C 109.5
H35A C35 H35C 109.5
H35B C35 H35C 109.5
C34 C36 H36A 109.5
C34 C36 H36B 109.5
H36A C36 H36B 109.5
C34 C36 H36C 109.5
H36A C36 H36C 109.5
H36B C36 H36C 109.5
C39 C37 C38 114.2(5)
C39 C37 Si1 118.5(4)
C38 C37 Si1 113.2(3)
C39 C37 H37 102.7
C38 C37 H37 102.7
Si1 C37 H37 102.7
C37 C38 H38A 109.5
C37 C38 H38B 109.5
H38A C38 H38B 109.5
C37 C38 H38C 109.5
H38A C38 H38C 109.5
H38B C38 H38C 109.5
C37 C39 H39A 109.5
C37 C39 H39B 109.5
H39A C39 H39B 109.5
C37 C39 H39C 109.5
H39A C39 H39C 109.5
H39B C39 H39C 109.5
C43 C41 C42 113.2(4)
C43 C41 Si2 116.6(3)
C42 C41 Si2 112.2(3)
C43 C41 H41 104.4
C42 C41 H41 104.4
Si2 C41 H41 104.4
C41 C42 H42A 109.5
C41 C42 H42B 109.5
H42A C42 H42B 109.5
C41 C42 H42C 109.5
H42A C42 H42C 109.5
H42B C42 H42C 109.5
C41 C43 H43A 109.5
C41 C43 H43B 109.5
H43A C43 H43B 109.5
C41 C43 H43C 109.5
H43A C43 H43C 109.5
H43B C43 H43C 109.5
C45 C44 C46 109.8(4)
C45 C44 Si2 111.4(3)
C46 C44 Si2 113.5(3)
C45 C44 H44 107.3
C46 C44 H44 107.3
Si2 C44 H44 107.3
C44 C45 H45A 109.5
C44 C45 H45B 109.5
H45A C45 H45B 109.5
C44 C45 H45C 109.5
H45A C45 H45C 109.5
H45B C45 H45C 109.5
C44 C46 H46A 109.5
C44 C46 H46B 109.5
H46A C46 H46B 109.5
C44 C46 H46C 109.5
H46A C46 H46C 109.5
H46B C46 H46C 109.5
C49 C47 C48 110.7(4)
C49 C47 Si2 115.2(3)
C48 C47 Si2 113.1(3)
C49 C47 H47 105.6
C48 C47 H47 105.6
Si2 C47 H47 105.6
C47 C48 H48A 109.5
C47 C48 H48B 109.5
H48A C48 H48B 109.5
C47 C48 H48C 109.5
H48A C48 H48C 109.5
H48B C48 H48C 109.5
C47 C49 H49A 109.5
C47 C49 H49B 109.5
H49A C49 H49B 109.5
C47 C49 H49C 109.5
H49A C49 H49C 109.5
H49B C49 H49C 109.5

loop_
_geom_bond_atom_site_label_1
_geom_bond_atom_site_label_2
_geom_bond_distance
Si1 C2 1.842(4)
Si1 C31 1.872(4)
Si1 C37 1.877(5)
Si1 C34 1.889(4)
Si2 C4 1.840(4)
Si2 C44 1.874(4)
Si2 C41 1.879(4)
Si2 C47 1.881(4)
C1 C2 1.203(4)
C1 C11 1.442(4)
C3 C4 1.198(5)
C3 C26 1.441(5)
C11 C12 1.386(5)
C11 C28 1.400(4)
C12 C25 1.380(4)
C12 O13 1.389(4)
O13 C14 1.361(4)
C14 N15 1.293(4)
C14 C23 1.430(5)
N15 C16 1.374(4)
C16 C21 1.413(5)
C16 C17 1.414(5)
C17 C18 1.366(5)
C17 H17 0.9500
C18 C19 1.396(6)
C18 H18 0.9500
C19 C20 1.370(5)
C19 H19 0.9500
C20 C21 1.396(5)
C20 H20 0.9500
C21 N22 1.381(4)
N22 C23 1.280(4)
C23 O24 1.379(4)
O24 C25 1.381(4)
C25 C26 1.395(4)
C26 C27 1.386(5)
C27 C28 1.381(4)
C27 H27 0.9500
C28 H28 0.9500
C31 C32 1.533(5)
C31 C33 1.538(6)
C31 H31 1.0000
C32 H32A 0.9800
C32 H32B 0.9800
C32 H32C 0.9800
C33 H33A 0.9800
C33 H33B 0.9800
C33 H33C 0.9800
C34 C36 1.536(6)
C34 C35 1.537(5)
C34 H34 1.0000
C35 H35A 0.9800
C35 H35B 0.9800
C35 H35C 0.9800
C36 H36A 0.9800
C36 H36B 0.9800
C36 H36C 0.9800
C37 C39 1.459(7)
C37 C38 1.523(6)
C37 H37 1.0000
C38 H38A 0.9800
C38 H38B 0.9800
C38 H38C 0.9800
C39 H39A 0.9800
C39 H39B 0.9800
C39 H39C 0.9800
C41 C43 1.485(6)
C41 C42 1.533(6)
C41 H41 1.0000
C42 H42A 0.9800
C42 H42B 0.9800
C42 H42C 0.9800
C43 H43A 0.9800
C43 H43B 0.9800
C43 H43C 0.9800
C44 C45 1.518(6)
C44 C46 1.534(6)
C44 H44 1.0000
C45 H45A 0.9800
C45 H45B 0.9800
C45 H45C 0.9800
C46 H46A 0.9800
C46 H46B 0.9800
C46 H46C 0.9800
C47 C49 1.526(5)
C47 C48 1.546(6)
C47 H47 1.0000
C48 H48A 0.9800
C48 H48B 0.9800
C48 H48C 0.9800
C49 H49A 0.9800
C49 H49B 0.9800
C49 H49C 0.9800

loop_
_geom_torsion_atom_site_label_1
_geom_torsion_atom_site_label_2
_geom_torsion_atom_site_label_3
_geom_torsion_atom_site_label_4
_geom_torsion
C11 C1 C2 Si1 14(6)
C31 Si1 C2 C1 56(3)
C37 Si1 C2 C1 174(3)
C34 Si1 C2 C1 -63(3)
C26 C3 C4 Si2 16(14)
C44 Si2 C4 C3 146(4)
C41 Si2 C4 C3 -96(4)
C47 Si2 C4 C3 28(4)
C2 C1 C11 C12 -39(4)
C2 C1 C11 C28 138(4)
C28 C11 C12 C25 -2.8(5)
C1 C11 C12 C25 174.1(3)
C28 C11 C12 O13 178.0(3)
C1 C11 C12 O13 -5.1(5)
C25 C12 O13 C14 0.1(5)
C11 C12 O13 C14 179.3(3)
C12 O13 C14 N15 178.6(3)
C12 O13 C14 C23 -1.4(4)
O13 C14 N15 C16 179.6(3)
C23 C14 N15 C16 -0.4(5)
C14 N15 C16 C21 -0.4(5)
C14 N15 C16 C17 179.6(3)
N15 C16 C17 C18 179.8(3)
C21 C16 C17 C18 -0.2(5)
C16 C17 C18 C19 -0.3(6)
C17 C18 C19 C20 -0.2(6)
C18 C19 C20 C21 1.2(6)
C19 C20 C21 N22 178.7(3)
C19 C20 C21 C16 -1.7(5)
N15 C16 C21 N22 0.8(5)
C17 C16 C21 N22 -179.2(3)
N15 C16 C21 C20 -178.8(3)
C17 C16 C21 C20 1.2(5)
C20 C21 N22 C23 179.3(3)
C16 C21 N22 C23 -0.3(5)
C21 N22 C23 O24 179.9(3)
C21 N22 C23 C14 -0.5(5)
N15 C14 C23 N22 0.9(5)
O13 C14 C23 N22 -179.1(3)
N15 C14 C23 O24 -179.5(3)
O13 C14 C23 O24 0.6(5)
N22 C23 O24 C25 -178.7(3)
C14 C23 O24 C25 1.6(4)
C11 C12 C25 O24 -177.0(3)
O13 C12 C25 O24 2.2(5)
C11 C12 C25 C26 1.4(5)
O13 C12 C25 C26 -179.4(3)
C23 O24 C25 C12 -2.9(5)
C23 O24 C25 C26 178.5(3)
C12 C25 C26 C27 0.6(5)
O24 C25 C26 C27 179.2(3)
C12 C25 C26 C3 -177.8(3)
O24 C25 C26 C3 0.7(5)
C4 C3 C26 C27 -122(11)
C4 C3 C26 C25 57(11)
C25 C26 C27 C28 -1.3(5)
C3 C26 C27 C28 177.1(3)
C26 C27 C28 C11 -0.1(5)
C12 C11 C28 C27 2.1(5)
C1 C11 C28 C27 -174.7(3)
C2 Si1 C31 C32 -169.0(3)
C37 Si1 C31 C32 76.6(4)
C34 Si1 C31 C32 -55.1(4)
C2 Si1 C31 C33 -43.2(3)
C37 Si1 C31 C33 -157.6(3)
C34 Si1 C31 C33 70.8(3)
C2 Si1 C34 C36 -177.3(4)
C31 Si1 C34 C36 69.0(4)
C37 Si1 C34 C36 -60.0(4)
C2 Si1 C34 C35 -49.3(3)
C31 Si1 C34 C35 -163.0(3)
C37 Si1 C34 C35 68.0(4)
C2 Si1 C37 C39 -175.3(5)
C31 Si1 C37 C39 -61.7(6)
C34 Si1 C37 C39 67.9(6)
C2 Si1 C37 C38 46.9(4)
C31 Si1 C37 C38 160.5(4)
C34 Si1 C37 C38 -69.9(4)
C4 Si2 C41 C43 36.4(4)
C44 Si2 C41 C43 153.6(4)
C47 Si2 C41 C43 -80.9(4)
C4 Si2 C41 C42 169.2(3)
C44 Si2 C41 C42 -73.5(4)
C47 Si2 C41 C42 51.9(4)
C4 Si2 C44 C45 -54.8(4)
C41 Si2 C44 C45 -171.4(3)
C47 Si2 C44 C45 59.7(4)
C4 Si2 C44 C46 69.7(4)
C41 Si2 C44 C46 -46.9(4)
C47 Si2 C44 C46 -175.8(3)
C4 Si2 C47 C49 161.6(3)
C44 Si2 C47 C49 45.3(4)
C41 Si2 C47 C49 -80.2(4)
C4 Si2 C47 C48 -69.7(3)
C44 Si2 C47 C48 174.0(3)
C41 Si2 C47 C48 48.6(4)
